data_4002835
loop_
_publ_author_name
'Ming Zhao'
'Zhiguo Xia'
'Maxim S. Molokeev'
'Lixin Ning'
'Quanlin Liu'

_publ_section_title
;
 Temperature and Eu2+ Doping induced Phase Selection in NaAlSiO4
 Polymorphs and the Controlled Yellow/Blue Emission
;
_journal_issue 15
_journal_name_full 'Chemistry of Materials'
_journal_page_first 6552
_journal_page_last 6559
_journal_paper_doi 10.1021/acs.chemmater.7b02548
_journal_volume 29
_journal_year 2017
_chemical_formula_moiety
;
Al4 O16 Si4, 3.493(Na)
;
_chemical_formula_sum 'Al4 Na3.49 O16 Si4'
_chemical_formula_weight 556.58
_chemical_name_mineral
;
Nepheline
;
_space_group_IT_number 173
_symmetry_cell_setting hexagonal
_symmetry_space_group_name_Hall 'P 6c'
_symmetry_space_group_name_H-M 'P 63'
_cell_angle_alpha 90
_cell_angle_beta 90
_cell_angle_gamma 120
_cell_formula_units_Z 2
_cell_length_a 9.97620(23)
_cell_length_b 9.97620(23)
_cell_length_c 8.34957(20)
_cell_measurement_reflns_used 104
_cell_measurement_temperature 300
_cell_measurement_theta_max 59.9967253
_cell_measurement_theta_min 2.50578257
_cell_volume 719.66(3)
_diffrn_ambient_temperature 300
_diffrn_measurement_device_type
;
D8 ADVANCE Bruker
;
_diffrn_radiation_monochromator none
_diffrn_radiation_probe x-ray
_diffrn_radiation_type
;
 Cu K\a~1~~2~
;
_exptl_absorpt_coefficient_mu 8.227
_exptl_crystal_density_diffrn 2.568383
_pd_char_colour
;
colourless
;
_pd_meas_2theta_range_inc 0.013
_pd_meas_2theta_range_max 119.993451
_pd_meas_2theta_range_min 5.01156514
_pd_meas_scan_method step
_pd_proc_ls_pref_orient_corr
;
Anisotropic model of PO. Spherical harmonics 2 ordrer.
 Jarvinen (1993). Application of symmetrized harmonics expansion to correction
of the preferred orientation effect. - J. Appl. Cryst. 26 p525-531.
;
_pd_proc_ls_profile_function PearsonVII
_pd_proc_ls_prof_R_factor 4.948
_pd_proc_ls_prof_wR_expected 4.502
_pd_proc_ls_prof_wR_factor 6.397
_pd_proc_number_of_points 8844.76042
_pd_spec_mount_mode reflection
_refine_ls_goodness_of_fit_all 1.421
_refine_ls_R_I_factor 1.80
_refine_ls_shift/su_max 0.01000
_cod_data_source_file NaAlSiO4_Nepheline.cif
_cod_data_source_block a
_cod_original_cell_volume 719.656(37)
_cod_original_sg_symbol_Hall
;
P 6c
;
_cod_original_sg_symbol_H-M P63
_cod_original_formula_sum
;
Al4 Na3.49 O16 Si4
;
_cod_database_code 4002835

loop_
_symmetry_equiv_pos_as_xyz
'x, y, z'
'-x, -y, z+1/2'
'-x+y, -x, z'
'-y, x-y, z'
'y, -x+y, z+1/2'
'x-y, x, z+1/2'

loop_
_atom_site_label
_atom_site_type_symbol
_atom_site_fract_x
_atom_site_fract_y
_atom_site_fract_z
_atom_site_occupancy
_atom_site_B_iso_or_equiv
Na1 Na 0 0 0 0.493(14) 1.99(50)
Na2 Na -0.00312(37) 0.44473(31) 0.0176(33) 1 1.53(13)
Al1 Al 0.3333333 0.6666667 0.2090(32) 1 1.11(33)
Al2 Al 0.09588(86) 0.33805(68) 0.6913(35) 1 0.74(14)
Si1 Si 0.3333333 0.6666667 0.8168(37) 1 0.66(27)
Si2 Si 0.09226(81) 0.32597(59) 0.3196(33) 1 0.81(15)
O1 O 0.3333333 0.6666667 0.0344(39) 1 2.23(11)
O2 O 0.02943(58) 0.31572(56) 0.5140(45) 1 2.23(11)
O3 O 0.1686(11) 0.51670(95) 0.7821(36) 1 2.23(11)
O4 O 0.1725(11) 0.51500(97) 0.3017(38) 1 2.23(11)
O5 O -0.0516(15) 0.2290(17) 0.8215(33) 1 2.23(11)
O6 O 0.2215(18) 0.2660(15) 0.6990(34) 1 2.23(11)

loop_
_diffrn_radiation_wavelength
_diffrn_radiation_wavelength_wt
1.5406 1.0000
1.5443 0.5000

loop_
_geom_angle_atom_site_label_1
_geom_angle_atom_site_label_2
_geom_angle_atom_site_label_3
_geom_angle
_geom_angle_site_symmetry_1
_geom_angle_site_symmetry_3
O2 Na1 O2 119.85(26) 2_554 5_554
O2 Na1 O5 148.9(19) 2_554 1_554
O2 Na1 O5 78.01(49) 2_554 3_554
O2 Na1 O5 53.83(97) 2_554 4_554
O2 Na1 O6 53.5(10) 2_554 2_554
O2 Na1 O6 75.38(56) 2_554 5_554
O2 Na1 O6 141.5(16) 2_554 6_554
O5 Na1 O5 97.17(47) 1_554 3_554
O5 Na1 O6 128.9(14) 1_554 2_554
O5 Na1 O6 130.5(14) 1_554 5_554
O5 Na1 O6 64.03(90) 1_554 6_554
O6 Na1 O6 91.75(51) 2_554 5_554
O1 Na2 O2 84.75(13) 1_555 2_564
O1 Na2 O3 57.1(15) 1_555 1_554
O1 Na2 O3 111.9(10) 1_555 2_564
O1 Na2 O4 56.2(16) 1_555 1_555
O1 Na2 O4 119.5(12) 1_555 2_564
O1 Na2 O5 109.11(81) 1_555 1_554
O1 Na2 O6 104.66(71) 1_555 6_554
O2 Na2 O3 95.77(89) 2_564 1_554
O2 Na2 O3 63.2(13) 2_564 2_564
O2 Na2 O4 96.89(94) 2_564 1_555
O2 Na2 O4 58.1(14) 2_564 2_564
O2 Na2 O5 136.3(20) 2_564 1_554
O2 Na2 O6 141.6(22) 2_564 6_554
O3 Na2 O4 110.1(13) 1_554 1_555
O3 Na2 O4 79.4(13) 1_554 2_564
O3 Na2 O5 62.9(18) 1_554 1_554
O3 Na2 O6 120.9(16) 1_554 6_554
O3 Na2 O4 69.5(16) 2_564 1_555
O3 Na2 O4 92.86(70) 2_564 2_564
O3 Na2 O5 136.2(27) 2_564 1_554
O3 Na2 O6 79.1(11) 2_564 6_554
O4 Na2 O5 125.6(20) 1_555 1_554
O4 Na2 O6 61.8(18) 1_555 6_554
O4 Na2 O5 79.9(11) 2_564 1_554
O4 Na2 O6 134.7(24) 2_564 6_554
O5 Na2 O6 76.5(85) 1_554 6_554
O1 Al1 O4 116.4(19) 1_555 1_555
O4 Al1 O4 101.8(11) 1_555 3_565
O2 Al2 O3 118.9(21) 1_555 1_555
O2 Al2 O5 109.7(17) 1_555 1_555
O2 Al2 O6 108.3(16) 1_555 1_555
O3 Al2 O5 99.3(14) 1_555 1_555
O3 Al2 O6 113.2(10) 1_555 1_555
O5 Al2 O6 106.5(12) 1_555 1_555
O1 Si1 O3 100.4(15) 1_556 1_555
O3 Si1 O3 116.9(83) 1_555 3_565
O2 Si2 O4 96.2(14) 1_555 1_555
O2 Si2 O5 107.6(16) 1_555 5_554
O2 Si2 O6 112.9(19) 1_555 6_554
O4 Si2 O5 108.9(69) 1_555 5_554
O4 Si2 O6 117.3(15) 1_555 6_554
O5 Si2 O6 112.6(13) 5_554 6_554

loop_
_geom_bond_atom_site_label_1
_geom_bond_atom_site_label_2
_geom_bond_distance
_geom_bond_site_symmetry_2
Na1 O2 3.0159(48) 2_554
Na1 O5 2.980(18) 1_554
Na1 O6 2.970(19) 2_554
Na2 O1 2.9591(33) .
Na2 O2 2.5314(50) 2_564
Na2 O3 2.467(33) 1_554
Na2 O3 2.896(31) 2_564
Na2 O4 2.821(36) .
Na2 O4 2.635(29) 2_564
Na2 O5 2.551(27) 1_554
Na2 O6 2.550(26) 6_554
Al1 O1 1.458(42) .
Al1 O4 1.742(20) .
Al2 O2 1.592(44) .
Al2 O3 1.728(21) .
Al2 O5 1.712(27) .
Al2 O6 1.730(12) .
Si1 O1 1.817(45) 1_556
Si1 O3 1.601(11) .
Si2 O2 1.724(44) .
Si2 O4 1.646(10) .
Si2 O5 1.638(13) 5_554
Si2 O6 1.594(27) 6_554
